data_1542821
loop_
_publ_author_name
'Bolla, Geetha'
'Mittapalli, Sudhir'
'Nangia, Ashwini'

_publ_section_title
;
 Modularity and three-dimensional isostructurality of novel synthons in
 sulfonamide--lactam cocrystals
;
_journal_coeditor_code ZX5004
_journal_issue 4
_journal_name_full IUCrJ
_journal_page_first 389
_journal_page_last 401
_journal_paper_doi 10.1107/S2052252515004960
_journal_volume 2
_journal_year 2015
_chemical_formula_moiety C6H6BrNO2S,C5H9NO
_chemical_formula_sum 'C11 H15 Br N2 O3 S'
_chemical_formula_weight 335.22
_chemical_melting_point 367
_chemical_name_systematic
; 
 ? 
;
_space_group_IT_number 15
_symmetry_cell_setting monoclinic
_symmetry_space_group_name_Hall '-C 2yc'
_symmetry_space_group_name_H-M 'C 1 2/c 1'
_atom_sites_solution_hydrogens geom
_atom_sites_solution_primary direct
_atom_sites_solution_secondary difmap
_audit_creation_method SHELXL-97
_cell_angle_alpha 90.00
_cell_angle_beta 126.873(2)
_cell_angle_gamma 90.00
_cell_formula_units_Z 8
_cell_length_a 25.914(3)
_cell_length_b 6.8687(9)
_cell_length_c 19.202(2)
_cell_measurement_reflns_used 4015
_cell_measurement_temperature 298(2)
_cell_measurement_theta_max 25.39
_cell_measurement_theta_min 2.65
_cell_volume 2734.2(6)
_computing_structure_refinement 'SHELXL-97 (Sheldrick, 1997)'
_computing_structure_solution 'SHELXS-97 (Sheldrick, 1990)'
_diffrn_ambient_temperature 298(2)
_diffrn_measured_fraction_theta_full 0.996
_diffrn_measured_fraction_theta_max 0.996
_diffrn_measurement_device_type 'CCD area detector'
_diffrn_measurement_method 'phi and omega scans'
_diffrn_radiation_monochromator graphite
_diffrn_radiation_source 'fine-focus sealed tube'
_diffrn_radiation_type MoK\a
_diffrn_radiation_wavelength 0.71073
_diffrn_reflns_av_R_equivalents 0.0304
_diffrn_reflns_av_sigmaI/netI 0.0241
_diffrn_reflns_limit_h_max 32
_diffrn_reflns_limit_h_min -32
_diffrn_reflns_limit_k_max 8
_diffrn_reflns_limit_k_min -8
_diffrn_reflns_limit_l_max 23
_diffrn_reflns_limit_l_min -23
_diffrn_reflns_number 14029
_diffrn_reflns_theta_full 26.35
_diffrn_reflns_theta_max 26.35
_diffrn_reflns_theta_min 1.96
_exptl_absorpt_coefficient_mu 3.161
_exptl_absorpt_correction_type none
_exptl_crystal_colour COLORLES
_exptl_crystal_density_diffrn 1.629
_exptl_crystal_density_method 'not measured'
_exptl_crystal_description PLATE
_exptl_crystal_F_000 1360
_exptl_crystal_size_max 0.22
_exptl_crystal_size_mid 0.20
_exptl_crystal_size_min 0.20
_refine_diff_density_max 0.564
_refine_diff_density_min -0.389
_refine_diff_density_rms 0.060
_refine_ls_extinction_method none
_refine_ls_goodness_of_fit_ref 1.029
_refine_ls_hydrogen_treatment mixed
_refine_ls_matrix_type full
_refine_ls_number_parameters 175
_refine_ls_number_reflns 2790
_refine_ls_number_restraints 0
_refine_ls_restrained_S_all 1.029
_refine_ls_R_factor_all 0.0468
_refine_ls_R_factor_gt 0.0348
_refine_ls_shift/su_max 0.000
_refine_ls_shift/su_mean 0.000
_refine_ls_structure_factor_coef Fsqd
_refine_ls_weighting_details 'calc w=1/[\s^2^(Fo^2^)+(0.0541P)^2^+0.8825P] where P=(Fo^2^+2Fc^2^)/3'
_refine_ls_weighting_scheme calc
_refine_ls_wR_factor_gt 0.0877
_refine_ls_wR_factor_ref 0.0939
_reflns_number_gt 2216
_reflns_number_total 2790
_reflns_threshold_expression >2sigma(I)
_cod_data_source_file zx5004.cif
_cod_data_source_block 4BrBSAVLM
_cod_depositor_comments
;
The following automatic conversions were performed:

'_symmetry_cell_setting' value 'Monoclinic' changed to 'monoclinic'
according to
/usr/data/users/saulius/automatic-downloads/current/IUCr/lib/dictionaries/cif_core.dic
dictionary named 'cif_core.dic' version 2.4.2 from 2011-04-26.

Automatic conversion script
Id: cif_fix_values 4287 2015-11-16 14:04:37Z antanas 
;
_cod_original_cell_volume 2734.1(6)
_cod_original_sg_symbol_H-M 'C2/c  '
_cod_database_code 1542821
_publcif_datablock.id {e69b45eb-4585-4770-9ddd-4016e8a94097}

loop_
_symmetry_equiv_pos_as_xyz
'x, y, z'
'-x, y, -z+1/2'
'x+1/2, y+1/2, z'
'-x+1/2, y+1/2, -z+1/2'
'-x, -y, -z'
'x, -y, z-1/2'
'-x+1/2, -y+1/2, -z'
'x+1/2, -y+1/2, z-1/2'

loop_
_atom_site_label
_atom_site_type_symbol
_atom_site_fract_x
_atom_site_fract_y
_atom_site_fract_z
_atom_site_U_iso_or_equiv
_atom_site_adp_type
_atom_site_occupancy
_atom_site_symmetry_multiplicity
_atom_site_calc_flag
_atom_site_refinement_flags
Br1 Br -0.003156(14) 0.69679(5) 0.14703(2) 0.07718(16) Uani 1 1 d .
S1 S 0.16814(3) 0.16446(9) 0.08449(4) 0.04800(18) Uani 1 1 d .
O1 O 0.14262(10) -0.0289(3) 0.06658(13) 0.0690(5) Uani 1 1 d .
N2 N 0.19222(12) 0.3131(3) 0.34335(16) 0.0533(6) Uani 1 1 d .
O3 O 0.20743(10) 0.0431(3) 0.29329(12) 0.0617(5) Uani 1 1 d .
C7 C 0.18364(12) 0.1262(4) 0.32543(15) 0.0440(5) Uani 1 1 d .
N1 N 0.23788(12) 0.1604(4) 0.17853(15) 0.0510(5) Uani 1 1 d .
C1 C 0.11787(12) 0.3130(3) 0.09613(15) 0.0431(5) Uani 1 1 d .
C4 C 0.04600(11) 0.5392(4) 0.12539(15) 0.0492(6) Uani 1 1 d .
O2 O 0.17723(10) 0.2564(3) 0.02588(12) 0.0622(5) Uani 1 1 d .
C5 C 0.03196(13) 0.3442(4) 0.10870(19) 0.0588(7) Uani 1 1 d .
H5 H -0.0017 0.2903 0.1069 0.071 Uiso 1 1 calc R
C6 C 0.06871(13) 0.2296(4) 0.09456(19) 0.0551(6) Uani 1 1 d .
H6 H 0.0604 0.0970 0.0840 0.066 Uiso 1 1 calc R
C10 C 0.14516(15) 0.3028(4) 0.42200(19) 0.0596(7) Uani 1 1 d .
H10A H 0.1825 0.2517 0.4766 0.072 Uiso 1 1 calc R
H10B H 0.1200 0.3793 0.4343 0.072 Uiso 1 1 calc R
C2 C 0.13035(12) 0.5088(3) 0.11092(16) 0.0491(6) Uani 1 1 d .
H2 H 0.1629 0.5643 0.1105 0.059 Uiso 1 1 calc R
C3 C 0.09429(13) 0.6235(4) 0.12650(17) 0.0532(6) Uani 1 1 d .
H3 H 0.1028 0.7559 0.1375 0.064 Uiso 1 1 calc R
C8 C 0.14546(14) 0.0129(4) 0.34662(19) 0.0586(7) Uani 1 1 d .
H8A H 0.1749 -0.0650 0.3981 0.070 Uiso 1 1 calc R
H8B H 0.1170 -0.0756 0.2990 0.070 Uiso 1 1 calc R
C11 C 0.16695(14) 0.4302(4) 0.38022(18) 0.0607(7) Uani 1 1 d .
H11A H 0.1309 0.5075 0.3346 0.073 Uiso 1 1 calc R
H11B H 0.2002 0.5186 0.4234 0.073 Uiso 1 1 calc R
C9 C 0.10520(15) 0.1386(5) 0.3626(2) 0.0667(8) Uani 1 1 d .
H9A H 0.0682 0.1897 0.3077 0.080 Uiso 1 1 calc R
H9B H 0.0896 0.0605 0.3885 0.080 Uiso 1 1 calc R
H1A H 0.2336(13) 0.127(4) 0.2156(18) 0.059(8) Uiso 1 1 d .
H1B H 0.2591(15) 0.271(4) 0.190(2) 0.066(9) Uiso 1 1 d .
H2A H 0.2102(13) 0.365(4) 0.3314(18) 0.053(8) Uiso 1 1 d .

loop_
_atom_site_aniso_label
_atom_site_aniso_U_11
_atom_site_aniso_U_22
_atom_site_aniso_U_33
_atom_site_aniso_U_23
_atom_site_aniso_U_13
_atom_site_aniso_U_12
Br1 0.0590(2) 0.1037(3) 0.0761(2) -0.01461(16) 0.04444(19) 0.01633(16)
S1 0.0623(4) 0.0435(3) 0.0554(4) -0.0004(3) 0.0445(3) 0.0047(3)
O1 0.0909(14) 0.0480(10) 0.0923(14) -0.0169(10) 0.0678(13) -0.0075(10)
N2 0.0642(14) 0.0494(14) 0.0668(15) -0.0004(10) 0.0502(13) -0.0107(10)
O3 0.0793(13) 0.0598(11) 0.0699(12) 0.0079(9) 0.0576(11) 0.0112(9)
C7 0.0466(13) 0.0466(14) 0.0430(12) 0.0034(10) 0.0290(11) 0.0008(11)
N1 0.0607(14) 0.0504(13) 0.0586(14) 0.0088(10) 0.0447(12) 0.0128(11)
C1 0.0467(13) 0.0456(14) 0.0446(12) 0.0044(10) 0.0315(11) 0.0062(10)
C4 0.0433(13) 0.0624(16) 0.0445(13) 0.0028(11) 0.0277(11) 0.0126(11)
O2 0.0821(13) 0.0688(11) 0.0610(11) 0.0079(9) 0.0565(11) 0.0116(10)
C5 0.0530(15) 0.0697(18) 0.0695(18) 0.0058(14) 0.0452(15) 0.0036(13)
C6 0.0597(16) 0.0467(13) 0.0700(17) -0.0006(12) 0.0449(15) -0.0023(12)
C10 0.0682(18) 0.0629(17) 0.0658(17) -0.0024(13) 0.0498(16) 0.0011(13)
C2 0.0520(14) 0.0454(13) 0.0612(15) 0.0010(11) 0.0400(13) -0.0007(11)
C3 0.0564(15) 0.0450(13) 0.0634(16) -0.0016(12) 0.0387(14) 0.0061(11)
C8 0.0753(18) 0.0506(15) 0.0666(16) -0.0091(12) 0.0515(15) -0.0187(13)
C11 0.0800(19) 0.0451(15) 0.0711(18) -0.0027(12) 0.0528(17) -0.0009(13)
C9 0.0657(18) 0.0780(19) 0.0761(19) -0.0058(15) 0.0530(16) -0.0168(15)

loop_
_atom_type_symbol
_atom_type_description
_atom_type_scat_dispersion_real
_atom_type_scat_dispersion_imag
_atom_type_scat_source
C C 0.0033 0.0016 'International Tables Vol C Tables 4.2.6.8 and 6.1.1.4'
H H 0.0000 0.0000 'International Tables Vol C Tables 4.2.6.8 and 6.1.1.4'
N N 0.0061 0.0033 'International Tables Vol C Tables 4.2.6.8 and 6.1.1.4'
O O 0.0106 0.0060 'International Tables Vol C Tables 4.2.6.8 and 6.1.1.4'
S S 0.1246 0.1234 'International Tables Vol C Tables 4.2.6.8 and 6.1.1.4'
Br Br -0.2901 2.4595 'International Tables Vol C Tables 4.2.6.8 and 6.1.1.4'

loop_
_geom_angle_atom_site_label_1
_geom_angle_atom_site_label_2
_geom_angle_atom_site_label_3
_geom_angle
O2 S1 O1 119.48(12)
O2 S1 N1 106.60(13)
O1 S1 N1 107.35(13)
O2 S1 C1 109.04(11)
O1 S1 C1 107.23(11)
N1 S1 C1 106.45(11)
C7 N2 C11 127.6(2)
O3 C7 N2 121.5(2)
O3 C7 C8 120.2(2)
N2 C7 C8 118.3(2)
C2 C1 C6 120.7(2)
C2 C1 S1 119.39(18)
C6 C1 S1 119.82(18)
C3 C4 C5 121.9(2)
C3 C4 Br1 118.89(19)
C5 C4 Br1 119.23(19)
C4 C5 C6 118.9(2)
C1 C6 C5 119.7(2)
C9 C10 C11 110.0(2)
C1 C2 C3 119.8(2)
C4 C3 C2 119.0(2)
C7 C8 C9 113.9(2)
N2 C11 C10 111.0(2)
C10 C9 C8 109.8(2)

loop_
_geom_bond_atom_site_label_1
_geom_bond_atom_site_label_2
_geom_bond_distance
Br1 C4 1.898(2)
S1 O2 1.4280(18)
S1 O1 1.431(2)
S1 N1 1.616(2)
S1 C1 1.771(2)
N2 C7 1.313(3)
N2 C11 1.461(3)
O3 C7 1.242(3)
C7 C8 1.494(3)
C1 C2 1.373(3)
C1 C6 1.380(3)
C4 C3 1.367(4)
C4 C5 1.374(4)
C5 C6 1.382(4)
C10 C9 1.493(4)
C10 C11 1.507(4)
C2 C3 1.385(3)
C8 C9 1.520(4)
